data_2227181
loop_
_publ_author_name
'Zhu, Chao-Yun'

_publ_section_title
;
 4'-[4-(Pyridin-2-yl)phenyl]-2,2':6',2''-terpyridine
;
_journal_issue 11
_journal_name_full 'Acta Crystallographica Section E'
_journal_page_first o2756
_journal_paper_doi 10.1107/S1600536810039413
_journal_volume 66
_journal_year 2010
_chemical_formula_iupac 'C26 H18 N4'
_chemical_formula_moiety 'C26 H18 N4'
_chemical_formula_sum 'C26 H18 N4'
_chemical_formula_weight 386.44
_chemical_name_systematic
;
4'-[4-(Pyridin-2-yl)phenyl]-2,2':6',2''-terpyridine
;
_space_group_IT_number 14
_symmetry_cell_setting monoclinic
_symmetry_space_group_name_Hall '-P 2ybc'
_symmetry_space_group_name_H-M 'P 1 21/c 1'
_atom_sites_solution_hydrogens geom
_atom_sites_solution_primary direct
_atom_sites_solution_secondary difmap
_audit_creation_method SHELXL-97
_cell_angle_alpha 90.00
_cell_angle_beta 109.05(3)
_cell_angle_gamma 90.00
_cell_formula_units_Z 4
_cell_length_a 11.056(2)
_cell_length_b 16.113(3)
_cell_length_c 11.748(2)
_cell_measurement_reflns_used 25
_cell_measurement_temperature 298(2)
_cell_measurement_theta_max 12
_cell_measurement_theta_min 9
_cell_volume 1978.2(7)
_computing_cell_refinement 'CAD-4 Software (Enraf--Nonius, 1985)'
_computing_data_collection 'CAD-4 Software (Enraf--Nonius, 1985)'
_computing_data_reduction 'XCAD4 (Harms & Wocadlo, 1995)'
_computing_molecular_graphics 'SHELXTL (Sheldrick, 2008)'
_computing_publication_material 'SHELXTL (Sheldrick, 2008)'
_computing_structure_refinement 'SHELXL97 (Sheldrick, 2008)'
_computing_structure_solution 'SHELXS97 (Sheldrick, 2008)'
_diffrn_ambient_temperature 298(2)
_diffrn_measured_fraction_theta_full 0.997
_diffrn_measured_fraction_theta_max 0.997
_diffrn_measurement_device_type 'Enraf--Nonius CAD-4'
_diffrn_measurement_method \w/2\q
_diffrn_radiation_monochromator graphite
_diffrn_radiation_source 'fine-focus sealed tube'
_diffrn_radiation_type MoK\a
_diffrn_radiation_wavelength 0.71073
_diffrn_reflns_av_R_equivalents 0.0999
_diffrn_reflns_av_sigmaI/netI 0.0971
_diffrn_reflns_limit_h_max 13
_diffrn_reflns_limit_h_min 0
_diffrn_reflns_limit_k_max 19
_diffrn_reflns_limit_k_min 0
_diffrn_reflns_limit_l_max 13
_diffrn_reflns_limit_l_min -14
_diffrn_reflns_number 3778
_diffrn_reflns_theta_full 25.30
_diffrn_reflns_theta_max 25.30
_diffrn_reflns_theta_min 1.95
_diffrn_standards_decay_% 1
_diffrn_standards_interval_count 200
_diffrn_standards_interval_time 120
_diffrn_standards_number 3
_exptl_absorpt_coefficient_mu 0.079
_exptl_absorpt_correction_T_max 0.9961
_exptl_absorpt_correction_T_min 0.9768
_exptl_absorpt_correction_type psi-scan
_exptl_absorpt_process_details '(North <i>et al.</i>, 1968)'
_exptl_crystal_colour colorless
_exptl_crystal_density_diffrn 1.298
_exptl_crystal_density_method 'not measured'
_exptl_crystal_description block
_exptl_crystal_F_000 808
_exptl_crystal_size_max 0.30
_exptl_crystal_size_mid 0.20
_exptl_crystal_size_min 0.05
_refine_diff_density_max 0.163
_refine_diff_density_min -0.164
_refine_ls_extinction_method none
_refine_ls_goodness_of_fit_ref 0.882
_refine_ls_hydrogen_treatment constr
_refine_ls_matrix_type full
_refine_ls_number_parameters 271
_refine_ls_number_reflns 3585
_refine_ls_number_restraints 0
_refine_ls_restrained_S_all 0.882
_refine_ls_R_factor_all 0.1583
_refine_ls_R_factor_gt 0.0687
_refine_ls_shift/su_max 0.000
_refine_ls_shift/su_mean 0.000
_refine_ls_structure_factor_coef Fsqd
_refine_ls_weighting_details 'calc w=1/[\s^2^(Fo^2^)+(0.1000P)^2^] where P=(Fo^2^+2Fc^2^)/3'
_refine_ls_weighting_scheme calc
_refine_ls_wR_factor_gt 0.1697
_refine_ls_wR_factor_ref 0.2173
_reflns_number_gt 1576
_reflns_number_total 3585
_reflns_threshold_expression I>2\s(I)
_cod_data_source_file bq2233.cif
_cod_data_source_block I
_cod_original_sg_symbol_H-M 'P 21/c'
_cod_database_code 2227181
_cod_database_fobs_code 2227181

loop_
_symmetry_equiv_pos_as_xyz
'x, y, z'
'-x, y+1/2, -z+1/2'
'-x, -y, -z'
'x, -y-1/2, z-1/2'

loop_
_atom_site_type_symbol
_atom_site_label
_atom_site_fract_x
_atom_site_fract_y
_atom_site_fract_z
_atom_site_U_iso_or_equiv
_atom_site_adp_type
_atom_site_calc_flag
_atom_site_refinement_flags
_atom_site_occupancy
_atom_site_disorder_assembly
_atom_site_disorder_group
N N1 0.0183(4) 0.5691(3) -0.2077(3) 0.0771(12) Uani d . 1 . .
C C1 0.1554(4) 0.6611(3) -0.2631(4) 0.0634(12) Uani d . 1 . .
H H1B 0.2255 0.6967 -0.2401 0.076 Uiso calc R 1 . .
N N2 0.5599(3) 0.65373(19) 0.5784(3) 0.0471(8) Uani d . 1 . .
C C2 0.0865(5) 0.6503(3) -0.3842(4) 0.0801(15) Uani d . 1 . .
H H2B 0.1114 0.6769 -0.4433 0.096 Uiso calc R 1 . .
N N3 0.7514(3) 0.7844(2) 0.4578(3) 0.0615(10) Uani d . 1 . .
C C3 -0.0173(5) 0.6003(4) -0.4147(4) 0.0881(16) Uani d . 1 . .
H H3B -0.0671 0.5933 -0.4949 0.106 Uiso calc R 1 . .
N N4 0.3280(3) 0.5058(2) 0.6038(3) 0.0554(9) Uani d . 1 . .
C C4 -0.0471(5) 0.5607(4) -0.3254(4) 0.102(2) Uani d . 1 . .
H H4B -0.1175 0.5254 -0.3472 0.122 Uiso calc R 1 . .
C C5 0.1198(4) 0.6189(3) -0.1773(3) 0.0527(11) Uani d . 1 . .
C C6 0.1957(4) 0.6248(2) -0.0466(3) 0.0482(10) Uani d . 1 . .
C C7 0.2778(4) 0.6900(3) -0.0008(3) 0.0631(12) Uani d . 1 . .
H H7A 0.2854 0.7321 -0.0521 0.076 Uiso calc R 1 . .
C C8 0.3490(4) 0.6939(3) 0.1201(3) 0.0627(12) Uani d . 1 . .
H H8A 0.4035 0.7388 0.1479 0.075 Uiso calc R 1 . .
C C9 0.3417(4) 0.6330(2) 0.2014(3) 0.0458(10) Uani d . 1 . .
C C10 0.2592(4) 0.5674(2) 0.1543(3) 0.0516(10) Uani d . 1 . .
H H10A 0.2524 0.5247 0.2051 0.062 Uiso calc R 1 . .
C C11 0.1874(4) 0.5641(2) 0.0346(3) 0.0540(11) Uani d . 1 . .
H H11A 0.1316 0.5198 0.0069 0.065 Uiso calc R 1 . .
C C12 0.4183(4) 0.6392(2) 0.3317(3) 0.0451(10) Uani d . 1 . .
C C13 0.5279(4) 0.6881(2) 0.3720(3) 0.0504(10) Uani d . 1 . .
H H13A 0.5561 0.7165 0.3165 0.060 Uiso calc R 1 . .
C C14 0.5960(4) 0.6950(2) 0.4949(3) 0.0464(10) Uani d . 1 . .
C C15 0.4563(4) 0.6052(2) 0.5413(3) 0.0433(9) Uani d . 1 . .
C C16 0.3837(4) 0.5966(2) 0.4191(3) 0.0483(10) Uani d . 1 . .
H H16A 0.3121 0.5623 0.3967 0.058 Uiso calc R 1 . .
C C17 0.7120(4) 0.7465(2) 0.5409(3) 0.0459(9) Uani d . 1 . .
C C18 0.8562(4) 0.8311(3) 0.4969(4) 0.0724(14) Uani d . 1 . .
H H18A 0.8851 0.8572 0.4399 0.087 Uiso calc R 1 . .
C C19 0.9243(4) 0.8431(3) 0.6170(4) 0.0694(13) Uani d . 1 . .
H H19A 0.9967 0.8767 0.6403 0.083 Uiso calc R 1 . .
C C20 0.8825(4) 0.8045(3) 0.7007(4) 0.0650(12) Uani d . 1 . .
H H20A 0.9264 0.8113 0.7824 0.078 Uiso calc R 1 . .
C C21 0.7747(4) 0.7551(3) 0.6631(3) 0.0571(11) Uani d . 1 . .
H H21A 0.7448 0.7283 0.7188 0.069 Uiso calc R 1 . .
C C22 0.4209(4) 0.5621(2) 0.6383(3) 0.0459(10) Uani d . 1 . .
C C23 0.4842(4) 0.5816(3) 0.7587(3) 0.0534(11) Uani d . 1 . .
H H23A 0.5490 0.6212 0.7796 0.064 Uiso calc R 1 . .
C C24 0.4488(4) 0.5412(3) 0.8459(3) 0.0636(12) Uani d . 1 . .
H H24A 0.4879 0.5543 0.9267 0.076 Uiso calc R 1 . .
C C25 0.3555(4) 0.4814(3) 0.8129(3) 0.0638(12) Uani d . 1 . .
H H25A 0.3315 0.4522 0.8704 0.077 Uiso calc R 1 . .
C C26 0.2982(4) 0.4660(3) 0.6910(4) 0.0626(12) Uani d . 1 . .
H H26A 0.2351 0.4254 0.6685 0.075 Uiso calc R 1 . .

loop_
_atom_site_aniso_label
_atom_site_aniso_U_11
_atom_site_aniso_U_22
_atom_site_aniso_U_33
_atom_site_aniso_U_12
_atom_site_aniso_U_13
_atom_site_aniso_U_23
N1 0.071(3) 0.105(3) 0.053(2) -0.025(2) 0.017(2) -0.008(2)
C1 0.070(3) 0.073(3) 0.044(2) -0.002(3) 0.014(2) 0.000(2)
N2 0.056(2) 0.050(2) 0.0383(17) -0.0039(17) 0.0195(16) -0.0027(15)
C2 0.094(4) 0.102(4) 0.044(3) 0.004(3) 0.021(3) 0.009(3)
N3 0.065(2) 0.075(3) 0.048(2) -0.011(2) 0.0235(19) 0.0061(18)
C3 0.093(4) 0.115(5) 0.047(3) -0.009(4) 0.010(3) -0.008(3)
N4 0.066(2) 0.065(2) 0.0406(19) -0.010(2) 0.0247(17) 0.0004(17)
C4 0.091(4) 0.144(6) 0.062(3) -0.045(4) 0.013(3) -0.020(3)
C5 0.055(3) 0.065(3) 0.040(2) 0.003(2) 0.018(2) -0.003(2)
C6 0.053(2) 0.054(3) 0.041(2) 0.002(2) 0.0200(19) 0.0002(19)
C7 0.082(3) 0.068(3) 0.037(2) -0.020(3) 0.016(2) 0.006(2)
C8 0.088(3) 0.057(3) 0.042(2) -0.024(3) 0.020(2) 0.000(2)
C9 0.050(2) 0.051(2) 0.039(2) 0.003(2) 0.0194(19) -0.0030(19)
C10 0.061(3) 0.055(3) 0.039(2) -0.010(2) 0.017(2) 0.0022(19)
C11 0.059(3) 0.058(3) 0.050(2) -0.011(2) 0.025(2) -0.003(2)
C12 0.057(3) 0.049(2) 0.034(2) 0.006(2) 0.0220(19) 0.0035(18)
C13 0.057(3) 0.051(2) 0.047(2) 0.001(2) 0.023(2) 0.0008(19)
C14 0.058(2) 0.046(2) 0.041(2) 0.002(2) 0.0233(19) 0.0005(18)
C15 0.051(2) 0.044(2) 0.039(2) 0.003(2) 0.0202(19) -0.0022(17)
C16 0.058(3) 0.053(2) 0.037(2) -0.005(2) 0.0208(19) -0.0054(18)
C17 0.056(2) 0.047(2) 0.037(2) 0.001(2) 0.0191(18) -0.0026(18)
C18 0.078(3) 0.084(4) 0.059(3) -0.021(3) 0.027(3) 0.003(3)
C19 0.069(3) 0.072(3) 0.071(3) -0.014(3) 0.027(3) -0.002(3)
C20 0.067(3) 0.074(3) 0.049(3) -0.008(3) 0.014(2) -0.013(2)
C21 0.063(3) 0.070(3) 0.040(2) -0.007(2) 0.020(2) -0.003(2)
C22 0.058(3) 0.041(2) 0.044(2) 0.006(2) 0.023(2) 0.0038(18)
C23 0.062(3) 0.057(3) 0.041(2) -0.002(2) 0.017(2) 0.0040(19)
C24 0.079(3) 0.075(3) 0.033(2) -0.001(3) 0.014(2) 0.013(2)
C25 0.076(3) 0.076(3) 0.044(3) -0.002(3) 0.025(2) 0.017(2)
C26 0.067(3) 0.072(3) 0.050(3) -0.015(2) 0.021(2) 0.008(2)

loop_
_atom_type_symbol
_atom_type_description
_atom_type_scat_dispersion_real
_atom_type_scat_dispersion_imag
_atom_type_scat_source
C C 0.0033 0.0016 'International Tables Vol C Tables 4.2.6.8 and 6.1.1.4'
H H 0.0000 0.0000 'International Tables Vol C Tables 4.2.6.8 and 6.1.1.4'
N N 0.0061 0.0033 'International Tables Vol C Tables 4.2.6.8 and 6.1.1.4'

loop_
_geom_angle_atom_site_label_1
_geom_angle_atom_site_label_2
_geom_angle_atom_site_label_3
_geom_angle_site_symmetry_1
_geom_angle_site_symmetry_3
_geom_angle
_geom_angle_publ_flag
C5 N1 C4 . . 117.5(4) ?
C5 C1 C2 . . 119.8(4) ?
C5 C1 H1B . . 120.1 ?
C2 C1 H1B . . 120.1 ?
C15 N2 C14 . . 118.5(3) ?
C3 C2 C1 . . 118.8(5) ?
C3 C2 H2B . . 120.6 ?
C1 C2 H2B . . 120.6 ?
C18 N3 C17 . . 117.4(4) ?
C2 C3 C4 . . 118.4(5) ?
C2 C3 H3B . . 120.8 ?
C4 C3 H3B . . 120.8 ?
C22 N4 C26 . . 116.9(3) ?
N1 C4 C3 . . 124.3(5) ?
N1 C4 H4B . . 117.9 ?
C3 C4 H4B . . 117.9 ?
N1 C5 C1 . . 121.3(4) ?
N1 C5 C6 . . 117.1(4) ?
C1 C5 C6 . . 121.5(4) ?
C7 C6 C11 . . 116.8(4) ?
C7 C6 C5 . . 121.9(4) ?
C11 C6 C5 . . 121.4(4) ?
C6 C7 C8 . . 121.2(4) ?
C6 C7 H7A . . 119.4 ?
C8 C7 H7A . . 119.4 ?
C7 C8 C9 . . 122.2(4) ?
C7 C8 H8A . . 118.9 ?
C9 C8 H8A . . 118.9 ?
C10 C9 C8 . . 116.2(3) ?
C10 C9 C12 . . 122.6(3) ?
C8 C9 C12 . . 121.2(4) ?
C11 C10 C9 . . 121.6(4) ?
C11 C10 H10A . . 119.2 ?
C9 C10 H10A . . 119.2 ?
C10 C11 C6 . . 122.0(4) ?
C10 C11 H11A . . 119.0 ?
C6 C11 H11A . . 119.0 ?
C16 C12 C13 . . 116.6(3) ?
C16 C12 C9 . . 121.7(4) ?
C13 C12 C9 . . 121.7(3) ?
C12 C13 C14 . . 120.8(3) ?
C12 C13 H13A . . 119.6 ?
C14 C13 H13A . . 119.6 ?
N2 C14 C13 . . 121.6(4) ?
N2 C14 C17 . . 116.1(3) ?
C13 C14 C17 . . 122.3(3) ?
N2 C15 C16 . . 122.3(3) ?
N2 C15 C22 . . 115.7(3) ?
C16 C15 C22 . . 122.0(4) ?
C12 C16 C15 . . 120.2(4) ?
C12 C16 H16A . . 119.9 ?
C15 C16 H16A . . 119.9 ?
N3 C17 C21 . . 122.6(4) ?
N3 C17 C14 . . 116.2(3) ?
C21 C17 C14 . . 121.3(3) ?
N3 C18 C19 . . 123.7(4) ?
N3 C18 H18A . . 118.2 ?
C19 C18 H18A . . 118.2 ?
C20 C19 C18 . . 118.2(4) ?
C20 C19 H19A . . 120.9 ?
C18 C19 H19A . . 120.9 ?
C19 C20 C21 . . 119.5(4) ?
C19 C20 H20A . . 120.3 ?
C21 C20 H20A . . 120.3 ?
C20 C21 C17 . . 118.6(4) ?
C20 C21 H21A . . 120.7 ?
C17 C21 H21A . . 120.7 ?
N4 C22 C23 . . 123.0(3) ?
N4 C22 C15 . . 116.9(3) ?
C23 C22 C15 . . 120.1(4) ?
C24 C23 C22 . . 118.6(4) ?
C24 C23 H23A . . 120.7 ?
C22 C23 H23A . . 120.7 ?
C25 C24 C23 . . 119.6(4) ?
C25 C24 H24A . . 120.2 ?
C23 C24 H24A . . 120.2 ?
C24 C25 C26 . . 117.7(4) ?
C24 C25 H25A . . 121.1 ?
C26 C25 H25A . . 121.1 ?
N4 C26 C25 . . 124.2(4) ?
N4 C26 H26A . . 117.9 ?
C25 C26 H26A . . 117.9 ?

loop_
_geom_bond_atom_site_label_1
_geom_bond_atom_site_label_2
_geom_bond_site_symmetry_2
_geom_bond_distance
_geom_bond_publ_flag
N1 C5 . 1.330(5) ?
N1 C4 . 1.342(5) ?
C1 C5 . 1.376(5) ?
C1 C2 . 1.388(5) ?
C1 H1B . 0.9300 ?
N2 C15 . 1.338(4) ?
N2 C14 . 1.348(4) ?
C2 C3 . 1.351(7) ?
C2 H2B . 0.9300 ?
N3 C18 . 1.332(5) ?
N3 C17 . 1.339(4) ?
C3 C4 . 1.358(7) ?
C3 H3B . 0.9300 ?
N4 C22 . 1.331(5) ?
N4 C26 . 1.339(4) ?
C4 H4B . 0.9300 ?
C5 C6 . 1.493(5) ?
C6 C7 . 1.378(5) ?
C6 C11 . 1.390(5) ?
C7 C8 . 1.382(5) ?
C7 H7A . 0.9300 ?
C8 C9 . 1.390(5) ?
C8 H8A . 0.9300 ?
C9 C10 . 1.387(5) ?
C9 C12 . 1.492(5) ?
C10 C11 . 1.372(5) ?
C10 H10A . 0.9300 ?
C11 H11A . 0.9300 ?
C12 C16 . 1.389(5) ?
C12 C13 . 1.392(5) ?
C13 C14 . 1.398(5) ?
C13 H13A . 0.9300 ?
C14 C17 . 1.474(5) ?
C15 C16 . 1.404(5) ?
C15 C22 . 1.491(5) ?
C16 H16A . 0.9300 ?
C17 C21 . 1.382(5) ?
C18 C19 . 1.379(5) ?
C18 H18A . 0.9300 ?
C19 C20 . 1.366(5) ?
C19 H19A . 0.9300 ?
C20 C21 . 1.380(5) ?
C20 H20A . 0.9300 ?
C21 H21A . 0.9300 ?
C22 C23 . 1.394(5) ?
C23 C24 . 1.374(5) ?
C23 H23A . 0.9300 ?
C24 C25 . 1.372(6) ?
C24 H24A . 0.9300 ?
C25 C26 . 1.386(5) ?
C25 H25A . 0.9300 ?
C26 H26A . 0.9300 ?

loop_
_geom_hbond_atom_site_label_D
_geom_hbond_atom_site_label_H
_geom_hbond_atom_site_label_A
_geom_hbond_site_symmetry_A
_geom_hbond_distance_DH
_geom_hbond_distance_HA
_geom_hbond_distance_DA
_geom_hbond_angle_DHA
_geom_hbond_publ_flag
C7 H7A Cg1 4_564 0.93 2.9728 3.675(5) 133.55 yes
C25 H25A Cg2 2_646 0.93 3.1870 3.989(5) 145.56 yes

loop_
_geom_torsion_atom_site_label_1
_geom_torsion_atom_site_label_2
_geom_torsion_atom_site_label_3
_geom_torsion_atom_site_label_4
_geom_torsion_site_symmetry_1
_geom_torsion_site_symmetry_2
_geom_torsion_site_symmetry_3
_geom_torsion_site_symmetry_4
_geom_torsion
_geom_torsion_publ_flag
C5 C1 C2 C3 . . . . 2.2(7) ?
C1 C2 C3 C4 . . . . -2.1(8) ?
C5 N1 C4 C3 . . . . -0.8(8) ?
C2 C3 C4 N1 . . . . 1.5(10) ?
C4 N1 C5 C1 . . . . 0.8(7) ?
C4 N1 C5 C6 . . . . -177.2(4) ?
C2 C1 C5 N1 . . . . -1.6(7) ?
C2 C1 C5 C6 . . . . 176.3(4) ?
N1 C5 C6 C7 . . . . -161.0(4) ?
C1 C5 C6 C7 . . . . 21.0(6) ?
N1 C5 C6 C11 . . . . 19.6(6) ?
C1 C5 C6 C11 . . . . -158.4(4) ?
C11 C6 C7 C8 . . . . 0.5(6) ?
C5 C6 C7 C8 . . . . -178.9(4) ?
C6 C7 C8 C9 . . . . -0.1(7) ?
C7 C8 C9 C10 . . . . 0.4(6) ?
C7 C8 C9 C12 . . . . -179.2(4) ?
C8 C9 C10 C11 . . . . -1.1(6) ?
C12 C9 C10 C11 . . . . 178.4(4) ?
C9 C10 C11 C6 . . . . 1.7(6) ?
C7 C6 C11 C10 . . . . -1.3(6) ?
C5 C6 C11 C10 . . . . 178.1(4) ?
C10 C9 C12 C16 . . . . -21.2(6) ?
C8 C9 C12 C16 . . . . 158.4(4) ?
C10 C9 C12 C13 . . . . 159.0(4) ?
C8 C9 C12 C13 . . . . -21.4(6) ?
C16 C12 C13 C14 . . . . -1.8(5) ?
C9 C12 C13 C14 . . . . 178.0(3) ?
C15 N2 C14 C13 . . . . 0.0(5) ?
C15 N2 C14 C17 . . . . -179.0(3) ?
C12 C13 C14 N2 . . . . 1.3(6) ?
C12 C13 C14 C17 . . . . -179.8(3) ?
C14 N2 C15 C16 . . . . -0.6(5) ?
C14 N2 C15 C22 . . . . -179.3(3) ?
C13 C12 C16 C15 . . . . 1.2(5) ?
C9 C12 C16 C15 . . . . -178.6(3) ?
N2 C15 C16 C12 . . . . 0.0(6) ?
C22 C15 C16 C12 . . . . 178.6(3) ?
C18 N3 C17 C21 . . . . 0.8(6) ?
C18 N3 C17 C14 . . . . -179.9(4) ?
N2 C14 C17 N3 . . . . 176.9(3) ?
C13 C14 C17 N3 . . . . -2.1(5) ?
N2 C14 C17 C21 . . . . -3.7(5) ?
C13 C14 C17 C21 . . . . 177.2(4) ?
C17 N3 C18 C19 . . . . -0.8(7) ?
N3 C18 C19 C20 . . . . 0.5(7) ?
C18 C19 C20 C21 . . . . 0.0(7) ?
C19 C20 C21 C17 . . . . 0.0(6) ?
N3 C17 C21 C20 . . . . -0.4(6) ?
C14 C17 C21 C20 . . . . -179.6(4) ?
C26 N4 C22 C23 . . . . -1.4(6) ?
C26 N4 C22 C15 . . . . 178.7(3) ?
N2 C15 C22 N4 . . . . -172.0(3) ?
C16 C15 C22 N4 . . . . 9.3(5) ?
N2 C15 C22 C23 . . . . 8.0(5) ?
C16 C15 C22 C23 . . . . -170.6(3) ?
N4 C22 C23 C24 . . . . -0.3(6) ?
C15 C22 C23 C24 . . . . 179.6(4) ?
C22 C23 C24 C25 . . . . 1.9(6) ?
C23 C24 C25 C26 . . . . -1.6(6) ?
C22 N4 C26 C25 . . . . 1.7(6) ?
C24 C25 C26 N4 . . . . -0.2(7) ?

loop_
_cod_related_entry_id
_cod_related_entry_database
_cod_related_entry_code
1 ChemSpider 30656180
